data_1565210
loop_
_publ_author_name
'Li, Xiao-Fei'
'Yang, Yan-Qiu'
'Li, Ya-Xue'
'Yang, Huai-Xia'
'Zhao, Wen-Feng'
'Meng, Xiang-Ru'

_publ_section_title
;
 Synthesis, crystal structure, and BSA binding studies of new Co(II) and
 Ni(II) complexes of 2-(hydroxymethyl)-1H-imidazole-4,5-dicarboxylate
;
_journal_name_full 'Inorganica Chimica Acta'
_journal_page_first 119469
_journal_paper_doi 10.1016/j.ica.2020.119469
_journal_volume 505
_journal_year 2020
_chemical_formula_moiety 'C12 H14 N4 Ni O12'
_chemical_formula_sum 'C12 H14 N4 Ni O12'
_chemical_formula_weight 464.98
_space_group_crystal_system monoclinic
_space_group_IT_number 14
_space_group_name_Hall '-P 2ybc'
_space_group_name_H-M_alt 'P 1 21/c 1'
_atom_sites_solution_hydrogens mixed
_audit_creation_method SHELXL-2018/3
_cell_angle_alpha 90
_cell_angle_beta 104.72(3)
_cell_angle_gamma 90
_cell_formula_units_Z 2
_cell_length_a 6.5445(13)
_cell_length_b 13.644(3)
_cell_length_c 9.4681(19)
_cell_measurement_reflns_used 2509
_cell_measurement_temperature 293(2)
_cell_measurement_theta_max 27.9083
_cell_measurement_theta_min 2.6787
_cell_volume 817.7(3)
_computing_cell_refinement 'CrystalClear (Rigaku/MSC Inc., 2004)'
_computing_data_collection 'CrystalClear (Rigaku/MSC Inc., 2004)'
_computing_data_reduction 'CrystalClear (Rigaku/MSC Inc., 2004)'
_computing_molecular_graphics 'DIAMOND (Brandenburg, 2005)'
_computing_structure_refinement 'SHELXL-2018/3 (Sheldrick, 2015)'
_computing_structure_solution 'SHELXS-97 (Sheldrick, 2008)'
_diffrn_ambient_temperature 293(2)
_diffrn_detector_area_resol_mean 28.5714
_diffrn_measured_fraction_theta_full 0.996
_diffrn_measured_fraction_theta_max 0.990
_diffrn_measurement_device_type 'Rigaku Saturn'
_diffrn_measurement_method \w
_diffrn_radiation_type MoK\a
_diffrn_radiation_wavelength 0.71073
_diffrn_reflns_av_R_equivalents 0.0281
_diffrn_reflns_av_unetI/netI 0.0359
_diffrn_reflns_Laue_measured_fraction_full 0.996
_diffrn_reflns_Laue_measured_fraction_max 0.990
_diffrn_reflns_limit_h_max 8
_diffrn_reflns_limit_h_min -5
_diffrn_reflns_limit_k_max 17
_diffrn_reflns_limit_k_min -17
_diffrn_reflns_limit_l_max 12
_diffrn_reflns_limit_l_min -12
_diffrn_reflns_number 5067
_diffrn_reflns_point_group_measured_fraction_full 0.996
_diffrn_reflns_point_group_measured_fraction_max 0.990
_diffrn_reflns_theta_full 25.242
_diffrn_reflns_theta_max 27.911
_diffrn_reflns_theta_min 2.679
_diffrn_source 'fine-focus sealed tube'
_exptl_absorpt_coefficient_mu 1.268
_exptl_absorpt_correction_T_max 1.0000
_exptl_absorpt_correction_T_min 0.8640
_exptl_absorpt_correction_type multi-scan
_exptl_absorpt_process_details 'CrystalClear (Rigaku/MSC Inc., 2004)'
_exptl_crystal_colour blue
_exptl_crystal_density_diffrn 1.889
_exptl_crystal_description Prism
_exptl_crystal_F_000 476
_exptl_crystal_size_max 0.230
_exptl_crystal_size_mid 0.220
_exptl_crystal_size_min 0.190
_refine_diff_density_max 0.408
_refine_diff_density_min -0.430
_refine_diff_density_rms 0.073
_refine_ls_extinction_coef .
_refine_ls_extinction_method none
_refine_ls_goodness_of_fit_ref 1.100
_refine_ls_hydrogen_treatment constr
_refine_ls_matrix_type full
_refine_ls_number_parameters 134
_refine_ls_number_reflns 1941
_refine_ls_number_restraints 0
_refine_ls_restrained_S_all 1.100
_refine_ls_R_factor_all 0.0554
_refine_ls_R_factor_gt 0.0474
_refine_ls_shift/su_max 0.000
_refine_ls_shift/su_mean 0.000
_refine_ls_structure_factor_coef Fsqd
_refine_ls_weighting_details 'w=1/[\s^2^(Fo^2^)+(0.0384P)^2^+0.9905P] where P=(Fo^2^+2Fc^2^)/3'
_refine_ls_weighting_scheme calc
_refine_ls_wR_factor_gt 0.0990
_refine_ls_wR_factor_ref 0.1035
_reflns_Friedel_coverage 0.000
_reflns_Friedel_fraction_full .
_reflns_Friedel_fraction_max .
_reflns_number_gt 1711
_reflns_number_total 1941
_reflns_threshold_expression 'I > 2\s(I)'
_cod_data_source_file ICA-2020-505-119469.cif
_cod_data_source_block p2
_cod_depositor_comments
;
The following automatic conversions were performed:

data item '_exptl_absorpt_correction_type' value 'Multi-scan' was
changed to 'multi-scan' in accordance with the built-in table derived
from the CIF Core dictionary named 'cif_core.dic' version 2.4.5 last
updated on 2014-11-21.

Automatic conversion script
Id: cif_fix_values 8738 2021-04-28 16:35:53Z antanas 
;
_cod_original_sg_symbol_H-M 'P 21/c'
_cod_database_code 1565210
_shelx_shelxl_version_number 2018/3
_shelx_space_group_comment
;
The symmetry employed for this shelxl refinement is uniquely defined
by the following loop, which should always be used as a source of
symmetry information in preference to the above space-group names.
They are only intended as comments.
;
_shelx_estimated_absorpt_t_min 0.759
_shelx_estimated_absorpt_t_max 0.795

loop_
_space_group_symop_operation_xyz
'x, y, z'
'-x, y+1/2, -z+1/2'
'-x, -y, -z'
'x, -y-1/2, z-1/2'

loop_
_atom_site_label
_atom_site_type_symbol
_atom_site_fract_x
_atom_site_fract_y
_atom_site_fract_z
_atom_site_U_iso_or_equiv
_atom_site_adp_type
_atom_site_occupancy
_atom_site_site_symmetry_order
_atom_site_calc_flag
_atom_site_refinement_flags_posn
_atom_site_refinement_flags_adp
_atom_site_refinement_flags_occupancy
_atom_site_disorder_assembly
_atom_site_disorder_group
Ni1 Ni 0.000000 0.500000 0.000000 0.02353(16) Uani 1 2 d S . P . .
N1 N 0.0471(3) 0.41083(17) 0.1837(2) 0.0237(5) Uani 1 1 d . . . . .
N2 N 0.1185(4) 0.32980(17) 0.3910(2) 0.0255(5) Uani 1 1 d . . . . .
H2 H 0.181187 0.290861 0.459894 0.031 Uiso 1 1 calc R U . . .
O1 O -0.2545(3) 0.54408(16) 0.0749(2) 0.0294(5) Uani 1 1 d . . . . .
O2 O -0.4060(3) 0.52636(17) 0.2593(2) 0.0351(5) Uani 1 1 d . . . . .
O3 O -0.3136(3) 0.44107(17) 0.5096(2) 0.0359(5) Uani 1 1 d . . . . .
H3 H -0.341104 0.471649 0.432566 0.054 Uiso 1 1 calc R U . . .
O4 O -0.0659(4) 0.33902(17) 0.6259(2) 0.0376(5) Uani 1 1 d . . . . .
O5 O 0.1962(3) 0.60785(15) 0.1239(2) 0.0306(5) Uani 1 1 d . . . . .
H5B H 0.150042 0.621377 0.197849 0.046 Uiso 1 1 d R U . . .
H5A H 0.311922 0.576937 0.153669 0.046 Uiso 1 1 d R U . . .
O6 O 0.3633(3) 0.29406(16) 0.0860(2) 0.0341(5) Uani 1 1 d . . . . .
H6 H 0.358170 0.351909 0.061857 0.051 Uiso 1 1 d R U . . .
C1 C -0.2665(4) 0.5067(2) 0.1942(3) 0.0253(6) Uani 1 1 d . . . . .
C2 C -0.0998(4) 0.4351(2) 0.2593(3) 0.0245(6) Uani 1 1 d . . . . .
C3 C -0.0566(4) 0.3852(2) 0.3895(3) 0.0247(6) Uani 1 1 d . . . . .
C4 C -0.1467(4) 0.3857(2) 0.5173(3) 0.0286(6) Uani 1 1 d . . . . .
C5 C 0.1755(4) 0.3467(2) 0.2663(3) 0.0245(6) Uani 1 1 d . . . . .
C6 C 0.3634(4) 0.2962(2) 0.2356(3) 0.0312(7) Uani 1 1 d . . . . .
H6A H 0.490621 0.329077 0.289764 0.037 Uiso 1 1 calc R U . . .
H6B H 0.368260 0.229371 0.271257 0.037 Uiso 1 1 calc R U . . .

loop_
_atom_site_aniso_label
_atom_site_aniso_U_11
_atom_site_aniso_U_22
_atom_site_aniso_U_33
_atom_site_aniso_U_23
_atom_site_aniso_U_13
_atom_site_aniso_U_12
Ni1 0.0221(2) 0.0326(3) 0.0168(2) 0.0037(2) 0.00671(17) 0.0035(2)
N1 0.0224(10) 0.0325(13) 0.0176(10) 0.0009(10) 0.0078(8) 0.0024(9)
N2 0.0300(12) 0.0274(12) 0.0191(11) 0.0034(9) 0.0060(9) 0.0054(10)
O1 0.0277(10) 0.0402(12) 0.0232(10) 0.0093(9) 0.0116(8) 0.0108(9)
O2 0.0293(10) 0.0520(13) 0.0281(11) 0.0098(10) 0.0147(9) 0.0141(9)
O3 0.0365(11) 0.0484(14) 0.0261(11) 0.0059(10) 0.0139(9) 0.0112(10)
O4 0.0473(13) 0.0474(14) 0.0209(10) 0.0081(10) 0.0136(9) 0.0122(11)
O5 0.0295(10) 0.0404(12) 0.0223(9) 0.0006(9) 0.0076(8) 0.0026(9)
O6 0.0436(12) 0.0314(11) 0.0288(11) -0.0037(9) 0.0123(9) -0.0010(9)
C1 0.0239(12) 0.0331(15) 0.0200(12) 0.0013(12) 0.0074(10) 0.0023(11)
C2 0.0252(13) 0.0293(14) 0.0206(12) 0.0018(11) 0.0086(10) 0.0030(11)
C3 0.0259(13) 0.0288(15) 0.0203(12) 0.0014(11) 0.0071(10) -0.0001(11)
C4 0.0321(14) 0.0330(16) 0.0209(13) -0.0021(12) 0.0073(11) -0.0010(12)
C5 0.0273(13) 0.0265(14) 0.0198(12) 0.0002(11) 0.0060(10) 0.0009(11)
C6 0.0284(14) 0.0403(18) 0.0239(14) -0.0015(13) 0.0051(11) 0.0068(13)

loop_
_atom_type_symbol
_atom_type_description
_atom_type_scat_dispersion_real
_atom_type_scat_dispersion_imag
_atom_type_scat_source
C C 0.0033 0.0016 'International Tables Vol C Tables 4.2.6.8 and 6.1.1.4'
H H 0.0000 0.0000 'International Tables Vol C Tables 4.2.6.8 and 6.1.1.4'
N N 0.0061 0.0033 'International Tables Vol C Tables 4.2.6.8 and 6.1.1.4'
O O 0.0106 0.0060 'International Tables Vol C Tables 4.2.6.8 and 6.1.1.4'
Ni Ni 0.3393 1.1124 'International Tables Vol C Tables 4.2.6.8 and 6.1.1.4'

loop_
_geom_angle_atom_site_label_1
_geom_angle_atom_site_label_2
_geom_angle_atom_site_label_3
_geom_angle
_geom_angle_site_symmetry_1
_geom_angle_site_symmetry_3
O1 Ni1 O1 180.0 3_565 .
O1 Ni1 N1 81.01(8) 3_565 3_565
O1 Ni1 N1 98.99(8) . 3_565
O1 Ni1 N1 98.99(8) 3_565 .
O1 Ni1 N1 81.01(8) . .
N1 Ni1 N1 180.0 3_565 .
O1 Ni1 O5 92.07(8) 3_565 3_565
O1 Ni1 O5 87.93(8) . 3_565
N1 Ni1 O5 90.16(9) 3_565 3_565
N1 Ni1 O5 89.84(9) . 3_565
O1 Ni1 O5 87.93(8) 3_565 .
O1 Ni1 O5 92.07(8) . .
N1 Ni1 O5 89.84(9) 3_565 .
N1 Ni1 O5 90.16(9) . .
O5 Ni1 O5 180.0 3_565 .
C5 N1 C2 105.9(2) . .
C5 N1 Ni1 144.90(19) . .
C2 N1 Ni1 108.62(17) . .
C5 N2 C3 108.2(2) . .
C5 N2 H2 125.9 . .
C3 N2 H2 125.9 . .
C1 O1 Ni1 115.52(17) . .
C4 O3 H3 109.5 . .
Ni1 O5 H5B 108.5 . .
Ni1 O5 H5A 101.8 . .
H5B O5 H5A 108.0 . .
C6 O6 H6 104.4 . .
O2 C1 O1 125.0(3) . .
O2 C1 C2 119.3(2) . .
O1 C1 C2 115.7(2) . .
C3 C2 N1 109.6(2) . .
C3 C2 C1 131.6(3) . .
N1 C2 C1 118.8(2) . .
N2 C3 C2 105.3(2) . .
N2 C3 C4 120.1(2) . .
C2 C3 C4 134.5(3) . .
O4 C4 O3 121.8(3) . .
O4 C4 C3 121.0(3) . .
O3 C4 C3 117.2(2) . .
N1 C5 N2 110.9(2) . .
N1 C5 C6 128.2(3) . .
N2 C5 C6 121.0(2) . .
O6 C6 C5 114.3(2) . .
O6 C6 H6A 108.7 . .
C5 C6 H6A 108.7 . .
O6 C6 H6B 108.7 . .
C5 C6 H6B 108.7 . .
H6A C6 H6B 107.6 . .

loop_
_geom_bond_atom_site_label_1
_geom_bond_atom_site_label_2
_geom_bond_distance
_geom_bond_site_symmetry_2
Ni1 O1 2.0589(19) 3_565
Ni1 O1 2.0589(19) .
Ni1 N1 2.080(2) 3_565
Ni1 N1 2.080(2) .
Ni1 O5 2.104(2) 3_565
Ni1 O5 2.104(2) .
N1 C5 1.322(3) .
N1 C2 1.377(3) .
N2 C5 1.346(3) .
N2 C3 1.370(3) .
N2 H2 0.8600 .
O1 C1 1.260(3) .
O2 C1 1.254(3) .
O3 C4 1.315(3) .
O3 H3 0.8200 .
O4 C4 1.210(3) .
O5 H5B 0.8500 .
O5 H5A 0.8499 .
O6 C6 1.416(3) .
O6 H6 0.8201 .
C1 C2 1.477(4) .
C2 C3 1.373(4) .
C3 C4 1.475(4) .
C5 C6 1.501(4) .
C6 H6A 0.9700 .
C6 H6B 0.9700 .

loop_
_geom_hbond_atom_site_label_D
_geom_hbond_atom_site_label_H
_geom_hbond_atom_site_label_A
_geom_hbond_distance_DH
_geom_hbond_distance_HA
_geom_hbond_distance_DA
_geom_hbond_angle_DHA
_geom_hbond_site_symmetry_A
_geom_hbond_publ_flag
O6 H6 O1 0.82 1.92 2.675(3) 151.6 3_565 yes
O3 H3 O2 0.82 1.75 2.571(3) 174.6 . yes
N2 H2 O6 0.86 1.86 2.707(3) 167.2 4_566 yes
O5 H5B O4 0.85 1.96 2.809(3) 174.7 3_566 yes
O5 H5A O2 0.85 1.99 2.821(3) 167.2 1_655 yes

loop_
_geom_torsion_atom_site_label_1
_geom_torsion_atom_site_label_2
_geom_torsion_atom_site_label_3
_geom_torsion_atom_site_label_4
_geom_torsion
_geom_torsion_site_symmetry_1
_geom_torsion_site_symmetry_2
_geom_torsion_site_symmetry_3
_geom_torsion_site_symmetry_4
Ni1 O1 C1 O2 177.9(2) . . . .
Ni1 O1 C1 C2 -1.7(3) . . . .
C5 N1 C2 C3 0.5(3) . . . .
Ni1 N1 C2 C3 -173.09(19) . . . .
C5 N1 C2 C1 179.8(2) . . . .
Ni1 N1 C2 C1 6.1(3) . . . .
O2 C1 C2 C3 -3.8(5) . . . .
O1 C1 C2 C3 175.8(3) . . . .
O2 C1 C2 N1 177.1(3) . . . .
O1 C1 C2 N1 -3.3(4) . . . .
C5 N2 C3 C2 0.0(3) . . . .
C5 N2 C3 C4 -176.4(2) . . . .
N1 C2 C3 N2 -0.3(3) . . . .
C1 C2 C3 N2 -179.4(3) . . . .
N1 C2 C3 C4 175.3(3) . . . .
C1 C2 C3 C4 -3.8(6) . . . .
N2 C3 C4 O4 1.4(4) . . . .
C2 C3 C4 O4 -173.7(3) . . . .
N2 C3 C4 O3 179.4(2) . . . .
C2 C3 C4 O3 4.3(5) . . . .
C2 N1 C5 N2 -0.5(3) . . . .
Ni1 N1 C5 N2 168.9(2) . . . .
C2 N1 C5 C6 179.8(3) . . . .
Ni1 N1 C5 C6 -10.8(5) . . . .
C3 N2 C5 N1 0.3(3) . . . .
C3 N2 C5 C6 -179.9(2) . . . .
N1 C5 C6 O6 -20.7(4) . . . .
N2 C5 C6 O6 159.6(3) . . . .
